data_7036848
loop_
_publ_author_name
'Comar, Priyanka'
'Rajeshkumar, Thayalan'
'Nichol, Gary S.'
'Pitak, Mateusz B.'
'Coles, Simon J.'
'Rajaraman, Gopalan'
'Brechin, Euan K.'

_publ_section_title
;
 Switching the orientation of Jahn-Teller axes in oxime-based Mn(III)
 dimers and its effect upon magnetic exchange: a combined experimental and
 theoretical study.
;
_journal_issue 46
_journal_name_full 'Dalton transactions (Cambridge, England : 2003)'
_journal_page_first 19805
_journal_page_last 19811
_journal_paper_doi 10.1039/c5dt03615a
_journal_volume 44
_journal_year 2015
_chemical_formula_moiety 'C40 H38 Mn2 N8 O4, 2(Cl O4), 2(C H4 O)'
_chemical_formula_sum 'C42 H46 Cl2 Mn2 N8 O14'
_chemical_formula_weight 1067.65
_chemical_name_systematic
;
 ?
;
_space_group_crystal_system triclinic
_space_group_IT_number 2
_space_group_name_Hall '-P 1'
_space_group_name_H-M_alt 'P -1'
_symmetry_space_group_name_Hall '-P 1'
_symmetry_space_group_name_H-M 'P -1'
_atom_sites_solution_hydrogens geom
_audit_creation_method SHELXL-2013
_audit_update_record
;
2015-01-19 deposited with the CCDC.
2015-10-08 downloaded from the CCDC.
;
_cell_angle_alpha 105.116(7)
_cell_angle_beta 110.267(8)
_cell_angle_gamma 108.665(8)
_cell_formula_units_Z 2
_cell_length_a 13.1019(7)
_cell_length_b 14.5141(7)
_cell_length_c 14.8351(10)
_cell_measurement_reflns_used 15726
_cell_measurement_temperature 100(2)
_cell_measurement_theta_max 27.6
_cell_measurement_theta_min 3.0
_cell_volume 2277.5(4)
_computing_cell_refinement 'CrystalClear-SM Expert 3.1 b27 (Rigaku, 2012)'
_computing_data_collection 'CrystalClear-SM Expert 3.1 b27 (Rigaku, 2012)'
_computing_data_reduction 'CrystalClear-SM Expert 3.1 b27 (Rigaku, 2012)'
_computing_publication_material 'WinGX, ver.2013.3 (L.J. Farrugia, J.App.Cryst.(2012),45,849-854)'
_computing_structure_refinement 'SHELXL-2013 (Sheldrick, 2013)'
_computing_structure_solution 'SUPERFLIP (Palatinus, L. & Chapuis, G. (2007). J. Appl. Cryst. 40, 786-790)'
_diffrn_ambient_temperature 100(2)
_diffrn_detector CCD
_diffrn_detector_area_resol_mean 28.5714
_diffrn_measured_fraction_theta_full 0.978
_diffrn_measured_fraction_theta_max 0.981
_diffrn_measurement_device
;
AFC12 (Right): Kappa 3 circle
;
_diffrn_measurement_device_type
;
Rigaku Saturn724+ (2x2 bin mode)
;
_diffrn_measurement_method 'profile data from \w-scans'
_diffrn_measurement_specimen_support Mitegen
_diffrn_radiation_monochromator Confocal
_diffrn_radiation_type 'Mo K\a'
_diffrn_radiation_wavelength 0.71075
_diffrn_reflns_av_R_equivalents 0.1040
_diffrn_reflns_av_unetI/netI 0.1689
_diffrn_reflns_laue_measured_fraction_full 0.978
_diffrn_reflns_laue_measured_fraction_max 0.981
_diffrn_reflns_limit_h_max 17
_diffrn_reflns_limit_h_min -16
_diffrn_reflns_limit_k_max 17
_diffrn_reflns_limit_k_min -18
_diffrn_reflns_limit_l_max 19
_diffrn_reflns_limit_l_min -19
_diffrn_reflns_number 24513
_diffrn_reflns_point_group_measured_fraction_full 0.978
_diffrn_reflns_point_group_measured_fraction_max 0.981
_diffrn_reflns_theta_full 25.242
_diffrn_reflns_theta_max 27.484
_diffrn_reflns_theta_min 3.037
_diffrn_source 'Rotating Anode'
_diffrn_source_current 55.0
_diffrn_source_power 2.5
_diffrn_source_voltage 45.0
_exptl_absorpt_coefficient_mu 0.748
_exptl_absorpt_correction_T_max 1.000
_exptl_absorpt_correction_T_min 0.317
_exptl_absorpt_correction_type multi-scan
_exptl_absorpt_process_details 'CrystalClear-SM Expert 3.1 b27 (Rigaku, 2012)'
_exptl_crystal_colour black
_exptl_crystal_density_diffrn 1.557
_exptl_crystal_description lath
_exptl_crystal_F_000 1100
_exptl_crystal_size_max 0.160
_exptl_crystal_size_mid 0.040
_exptl_crystal_size_min 0.010
_refine_diff_density_max 1.443
_refine_diff_density_min -0.937
_refine_diff_density_rms 0.126
_refine_ls_extinction_method none
_refine_ls_goodness_of_fit_ref 1.013
_refine_ls_hydrogen_treatment constr
_refine_ls_matrix_type full
_refine_ls_number_parameters 642
_refine_ls_number_reflns 10234
_refine_ls_number_restraints 166
_refine_ls_restrained_S_all 1.009
_refine_ls_R_factor_all 0.1417
_refine_ls_R_factor_gt 0.0949
_refine_ls_shift/su_max 0.001
_refine_ls_shift/su_mean 0.000
_refine_ls_structure_factor_coef Fsqd
_refine_ls_weighting_details 'w=1/[\s^2^(Fo^2^)+(0.1699P)^2^] where P=(Fo^2^+2Fc^2^)/3'
_refine_ls_weighting_scheme calc
_refine_ls_wR_factor_gt 0.2502
_refine_ls_wR_factor_ref 0.2895
_reflns_Friedel_coverage 0.000
_reflns_number_gt 6066
_reflns_number_total 10234
_reflns_threshold_expression 'I > 2\s(I)'
_cod_data_source_file c5dt03615a2.cif
_cod_data_source_block 2
_cod_depositor_comments
;
The following automatic conversions were performed:

'_exptl_absorpt_correction_type' value 'Multi-scan' changed to
'multi-scan' according to
/usr/data/users/saulius/crontab/automatic-downloads/rss-feeds/RSC/lib/dictionaries/cif_core.dic
dictionary named 'cif_core.dic' version 2.4.2 from 2011-04-26.

Automatic conversion script
Id: cif_fix_values 3271 2015-04-21 07:52:19Z andrius 

 Adding full bibliography for 7036847--7036851.cif.
;
_cod_original_cell_volume 2277.5(3)
_cod_database_code 7036848
_shelx_space_group_comment
;
The symmetry employed for this shelxl refinement is uniquely defined
by the following loop, which should always be used as a source of
symmetry information in preference to the above space-group names.
They are only intended as comments.
;
_shelx_estimated_absorpt_t_min 0.890
_shelx_estimated_absorpt_t_max 0.993
_shelxl_version_number 2013-3

loop_
_space_group_symop_operation_xyz
'x, y, z'
'-x, -y, -z'

loop_
_atom_site_label
_atom_site_type_symbol
_atom_site_fract_x
_atom_site_fract_y
_atom_site_fract_z
_atom_site_U_iso_or_equiv
_atom_site_adp_type
_atom_site_occupancy
_atom_site_site_symmetry_order
_atom_site_calc_flag
_atom_site_refinement_flags_posn
_atom_site_refinement_flags_adp
_atom_site_refinement_flags_occupancy
_atom_site_disorder_assembly
_atom_site_disorder_group
C1 C 0.7866(6) 0.4219(4) 0.1890(4) 0.0394(13) Uani 1 1 d . . . . .
C2 C 0.7087(7) 0.4252(5) 0.0992(4) 0.0486(15) Uani 1 1 d . . . . .
H2 H 0.6285 0.4132 0.0870 0.058 Uiso 1 1 calc R U . . .
C3 C 0.7470(7) 0.4457(5) 0.0279(4) 0.0542(17) Uani 1 1 d . . . . .
H3 H 0.6930 0.4476 -0.0332 0.065 Uiso 1 1 calc R U . . .
C4 C 0.8637(7) 0.4636(5) 0.0444(5) 0.0531(16) Uani 1 1 d . . . . .
H4 H 0.8909 0.4807 -0.0035 0.064 Uiso 1 1 calc R U . . .
C5 C 0.9389(7) 0.4566(5) 0.1294(4) 0.0497(16) Uani 1 1 d . . . . .
H5 H 1.0177 0.4662 0.1387 0.060 Uiso 1 1 calc R U . . .
C6 C 0.9032(6) 0.4356(4) 0.2043(4) 0.0406(13) Uani 1 1 d . . . . .
C7 C 0.9861(6) 0.4254(4) 0.2927(4) 0.0374(12) Uani 1 1 d . . . . .
C8 C 1.0794(6) 0.3899(5) 0.2842(4) 0.0459(14) Uani 1 1 d . . . . .
H8A H 1.0588 0.3570 0.2096 0.069 Uiso 1 1 calc R U . . .
H8B H 1.0801 0.3376 0.3146 0.069 Uiso 1 1 calc R U . . .
H8C H 1.1602 0.4519 0.3228 0.069 Uiso 1 1 calc R U . . .
C10 C 0.7805(6) 0.2827(4) 0.4518(4) 0.0429(13) Uani 1 1 d . . . . .
H10 H 0.8404 0.2741 0.4334 0.051 Uiso 1 1 calc R U . . .
C11 C 0.7238(6) 0.2121(5) 0.4858(4) 0.0467(15) Uani 1 1 d . . . . .
H11 H 0.7446 0.1560 0.4910 0.056 Uiso 1 1 calc R U . . .
C12 C 0.6372(7) 0.2244(5) 0.5118(5) 0.0526(16) Uani 1 1 d . . . . .
H12 H 0.5968 0.1767 0.5354 0.063 Uiso 1 1 calc R U . . .
C13 C 0.6088(6) 0.3063(5) 0.5036(4) 0.0491(15) Uani 1 1 d . . . . .
H13 H 0.5489 0.3157 0.5218 0.059 Uiso 1 1 calc R U . . .
C14 C 0.6681(5) 0.3746(4) 0.4688(4) 0.0376(12) Uani 1 1 d . . . . .
C15 C 0.6397(6) 0.4645(5) 0.4576(4) 0.0424(13) Uani 1 1 d . . . . .
H15A H 0.5504 0.4359 0.4151 0.051 Uiso 1 1 calc R U . . .
H15B H 0.6652 0.5174 0.5286 0.051 Uiso 1 1 calc R U . . .
C16 C 0.9597(6) 0.6867(5) 0.3482(4) 0.0460(14) Uani 1 1 d . . . . .
H16 H 1.0095 0.6554 0.3352 0.055 Uiso 1 1 calc R U . . .
C17 C 0.9756(7) 0.7812(5) 0.3375(5) 0.0518(16) Uani 1 1 d . . . . .
H17 H 1.0360 0.8153 0.3198 0.062 Uiso 1 1 calc R U . . .
C18 C 0.9004(7) 0.8238(5) 0.3535(5) 0.0536(17) Uani 1 1 d . . . . .
H18 H 0.9074 0.8883 0.3460 0.064 Uiso 1 1 calc R U . . .
C19 C 0.8158(7) 0.7732(5) 0.3801(5) 0.0517(16) Uani 1 1 d . . . . .
H19 H 0.7621 0.8012 0.3896 0.062 Uiso 1 1 calc R U . . .
C20 C 0.8085(6) 0.6809(4) 0.3931(4) 0.0414(13) Uani 1 1 d . . . . .
C21 C 0.7273(7) 0.6285(5) 0.4344(6) 0.0583(18) Uani 1 1 d . . . . .
H21A H 0.7675 0.6674 0.5123 0.070 Uiso 1 1 calc R U . . .
H21B H 0.6497 0.6332 0.4047 0.070 Uiso 1 1 calc R U . . .
Mn1 Mn 0.84934(8) 0.48559(6) 0.40186(5) 0.0339(2) Uani 1 1 d . . . . .
N1 N 0.8794(4) 0.6369(3) 0.3755(3) 0.0361(10) Uani 1 1 d . . . . .
N2 N 0.7013(5) 0.5180(4) 0.4069(4) 0.0500(13) Uani 1 1 d . . . . .
N3 N 0.7545(4) 0.3622(3) 0.4439(3) 0.0349(10) Uani 1 1 d . . . . .
N4 N 0.9765(4) 0.4461(3) 0.3801(3) 0.0356(10) Uani 1 1 d . . . . .
O1 O 0.7457(4) 0.4016(3) 0.2571(3) 0.0399(9) Uani 1 1 d . . . . .
O2 O 0.9555(4) 0.5806(3) 0.5465(3) 0.0372(9) Uani 1 1 d . . . . .
C101 C 0.8262(6) 1.0946(4) 0.2557(4) 0.0414(13) Uani 1 1 d . . . . .
C102 C 0.9146(6) 1.0949(4) 0.3412(4) 0.0461(14) Uani 1 1 d . . . . .
H102 H 0.9014 1.0925 0.3998 0.055 Uiso 1 1 calc R U . . .
C103 C 1.0225(6) 1.0988(5) 0.3421(5) 0.0514(16) Uani 1 1 d . . . . .
H103 H 1.0834 1.1004 0.4014 0.062 Uiso 1 1 calc R U . . .
C104 C 1.0399(7) 1.1001(5) 0.2560(5) 0.0554(16) Uani 1 1 d . . . . .
H104 H 1.1111 1.0980 0.2548 0.066 Uiso 1 1 calc R U . . .
C105 C 0.9580(6) 1.1045(5) 0.1726(5) 0.0509(15) Uani 1 1 d . . . . .
H105 H 0.9748 1.1095 0.1162 0.061 Uiso 1 1 calc R U . . .
C106 C 0.8475(6) 1.1015(5) 0.1696(4) 0.0449(13) Uani 1 1 d . . . . .
C107 C 0.7616(6) 1.1101(4) 0.0823(4) 0.0409(13) Uani 1 1 d . . . . .
C108 C 0.8063(6) 1.1676(5) 0.0223(4) 0.0458(14) Uani 1 1 d . . . . .
H10A H 0.8956 1.2063 0.0602 0.069 Uiso 1 1 calc R U . . .
H10B H 0.7728 1.2185 0.0163 0.069 Uiso 1 1 calc R U . . .
H10C H 0.7795 1.1155 -0.0485 0.069 Uiso 1 1 calc R U . . .
C110 C 0.4946(7) 1.1889(5) 0.1651(5) 0.0490(15) Uani 1 1 d . . . . .
H110 H 0.5415 1.2128 0.1320 0.059 Uiso 1 1 calc R U . . .
C111 C 0.4290(6) 1.2411(5) 0.1887(5) 0.0482(15) Uani 1 1 d . . . . .
H111 H 0.4308 1.3002 0.1718 0.058 Uiso 1 1 calc R U . . .
C112 C 0.3614(7) 1.2063(5) 0.2367(5) 0.0497(15) Uani 1 1 d . . . . .
H112 H 0.3143 1.2402 0.2518 0.060 Uiso 1 1 calc R U . . .
C113 C 0.3620(6) 1.1239(5) 0.2624(4) 0.0453(14) Uani 1 1 d . . . . .
H113 H 0.3171 1.1007 0.2973 0.054 Uiso 1 1 calc R U . . .
C114 C 0.4290(6) 1.0727(4) 0.2376(4) 0.0381(12) Uani 1 1 d . . . . .
C115 C 0.4344(6) 0.9813(5) 0.2647(4) 0.0431(13) Uani 1 1 d . . . . .
H11A H 0.4621 1.0040 0.3415 0.052 Uiso 1 1 calc R U . . .
H11B H 0.3510 0.9212 0.2270 0.052 Uiso 1 1 calc R U . . .
C116 C 0.6697(7) 0.8232(5) 0.0784(5) 0.0545(17) Uani 1 1 d . . . . .
H116 H 0.7104 0.8670 0.0520 0.065 Uiso 1 1 calc R U . . .
C117 C 0.6760(7) 0.7273(5) 0.0689(5) 0.0580(18) Uani 1 1 d . . . . .
H117 H 0.7174 0.7045 0.0335 0.070 Uiso 1 1 calc R U . . .
C118 C 0.6217(7) 0.6665(5) 0.1112(5) 0.0569(18) Uani 1 1 d . . . . .
H118 H 0.6245 0.6006 0.1049 0.068 Uiso 1 1 calc R U . . .
C119 C 0.5633(7) 0.7019(5) 0.1629(5) 0.0522(16) Uani 1 1 d . . . . .
H119 H 0.5281 0.6625 0.1955 0.063 Uiso 1 1 calc R U . . .
C120 C 0.5566(6) 0.7971(4) 0.1666(4) 0.0439(14) Uani 1 1 d . . . . .
C121 C 0.4822(8) 0.8318(5) 0.2113(5) 0.0585(18) Uani 1 1 d . . . . .
H12A H 0.3947 0.7886 0.1589 0.070 Uiso 1 1 calc R U . . .
H12B H 0.4941 0.8182 0.2753 0.070 Uiso 1 1 calc R U . . .
Mn2 Mn 0.57345(9) 1.00202(6) 0.13726(6) 0.0378(3) Uani 1 1 d . . . . .
N101 N 0.6065(5) 0.8553(4) 0.1247(3) 0.0393(11) Uani 1 1 d . . . . .
N102 N 0.5147(5) 0.9433(4) 0.2384(4) 0.0486(13) Uani 1 1 d . . . . .
N103 N 0.4929(5) 1.1046(4) 0.1884(4) 0.0418(11) Uani 1 1 d . . . . .
N104 N 0.6462(5) 1.0704(3) 0.0576(3) 0.0389(10) Uani 1 1 d . . . . .
O101 O 0.7243(4) 1.0893(3) 0.2577(3) 0.0430(9) Uani 1 1 d . . . . .
O102 O 0.4240(4) 0.9043(3) 0.0143(3) 0.0398(9) Uani 1 1 d . . . . .
Cl2 Cl 0.30716(16) 0.05176(12) 0.48637(13) 0.0486(4) Uani 1 1 d D . . . .
O7 O 0.4089(5) 0.0299(4) 0.5119(4) 0.0596(12) Uani 1 1 d D . . . .
O8 O 0.2216(5) -0.0142(4) 0.3775(4) 0.0751(15) Uani 1 1 d D . . . .
O9 O 0.2513(5) 0.0287(4) 0.5512(4) 0.0662(14) Uani 1 1 d D . . . .
O10 O 0.3433(5) 0.1608(3) 0.5015(4) 0.0681(15) Uani 1 1 d D . . . .
Cl1A Cl 0.3540(7) 0.4735(6) 0.2225(5) 0.0564(15) Uani 0.70(3) 1 d D U P A 1
O3A O 0.4632(9) 0.4871(11) 0.2120(10) 0.056(3) Uani 0.70(3) 1 d D U P A 1
O4A O 0.2512(8) 0.3763(11) 0.1378(7) 0.096(4) Uani 0.70(3) 1 d D U P A 1
O5A O 0.3721(15) 0.4664(11) 0.3208(9) 0.051(3) Uani 0.70(3) 1 d D U P A 1
O6A O 0.3227(19) 0.5583(14) 0.2208(11) 0.098(5) Uani 0.70(3) 1 d D U P A 1
Cl1B Cl 0.3609(14) 0.4933(15) 0.2305(13) 0.062(4) Uani 0.30(3) 1 d D U P A 2
O3B O 0.429(3) 0.475(2) 0.174(2) 0.061(7) Uani 0.30(3) 1 d D U P A 2
O4B O 0.2400(19) 0.442(4) 0.144(2) 0.124(12) Uani 0.30(3) 1 d D U P A 2
O5B O 0.376(3) 0.446(2) 0.302(2) 0.049(6) Uani 0.30(3) 1 d D U P A 2
O6B O 0.400(4) 0.6046(18) 0.278(3) 0.094(9) Uani 0.30(3) 1 d D U P A 2
C201 C 0.1981(12) 0.7277(11) 0.2397(9) 0.126(4) Uiso 1 1 d D . . . .
H20A H 0.1189 0.6851 0.2336 0.189 Uiso 1 1 calc R U . . .
H20B H 0.2387 0.7981 0.2992 0.189 Uiso 1 1 calc R U . . .
H20C H 0.2490 0.6909 0.2519 0.189 Uiso 1 1 calc R U . . .
O201 O 0.1794(12) 0.7414(10) 0.1420(9) 0.200(5) Uiso 1 1 d D . . . .
H201 H 0.1184 0.7529 0.1203 0.301 Uiso 1 1 calc R U . . .
C202 C -0.040(2) 0.8453(19) 0.0556(18) 0.272(12) Uiso 1 1 d D . . . .
H20D H -0.1224 0.8220 0.0000 0.408 Uiso 1 1 calc R U . . .
H20E H 0.0205 0.8857 0.0384 0.408 Uiso 1 1 calc R U . . .
H20F H -0.0289 0.8911 0.1234 0.408 Uiso 1 1 calc R U . . .
O202 O -0.0244(16) 0.7480(15) 0.0633(13) 0.270(7) Uiso 1 1 d D . . . .
H202 H -0.0598 0.6985 0.0024 0.405 Uiso 1 1 calc R U . . .

loop_
_atom_site_aniso_label
_atom_site_aniso_U_11
_atom_site_aniso_U_22
_atom_site_aniso_U_33
_atom_site_aniso_U_23
_atom_site_aniso_U_13
_atom_site_aniso_U_12
C1 0.049(4) 0.027(3) 0.035(2) 0.010(2) 0.018(3) 0.014(3)
C2 0.049(4) 0.042(3) 0.040(3) 0.012(2) 0.014(3) 0.015(3)
C3 0.072(5) 0.038(3) 0.037(3) 0.015(2) 0.016(3) 0.018(3)
C4 0.058(5) 0.056(4) 0.043(3) 0.022(3) 0.026(3) 0.019(4)
C5 0.063(5) 0.048(3) 0.041(3) 0.020(3) 0.032(3) 0.020(3)
C6 0.047(4) 0.031(3) 0.036(2) 0.010(2) 0.021(3) 0.011(3)
C7 0.043(4) 0.028(3) 0.033(2) 0.0062(19) 0.017(2) 0.013(3)
C8 0.045(4) 0.048(3) 0.038(3) 0.009(2) 0.020(3) 0.020(3)
C10 0.048(4) 0.028(3) 0.041(3) 0.011(2) 0.019(3) 0.009(3)
C11 0.058(5) 0.032(3) 0.052(3) 0.020(2) 0.029(3) 0.018(3)
C12 0.066(5) 0.041(3) 0.051(3) 0.021(3) 0.033(3) 0.017(4)
C13 0.046(4) 0.046(3) 0.047(3) 0.017(3) 0.024(3) 0.011(3)
C14 0.033(3) 0.035(3) 0.033(2) 0.010(2) 0.014(2) 0.008(3)
C15 0.030(4) 0.039(3) 0.052(3) 0.017(2) 0.017(3) 0.013(3)
C16 0.055(5) 0.038(3) 0.049(3) 0.022(3) 0.028(3) 0.020(3)
C17 0.062(5) 0.031(3) 0.060(3) 0.023(3) 0.031(3) 0.014(3)
C18 0.067(5) 0.029(3) 0.057(3) 0.018(3) 0.022(3) 0.020(3)
C19 0.066(5) 0.039(3) 0.051(3) 0.017(3) 0.024(3) 0.030(4)
C20 0.042(4) 0.031(3) 0.047(3) 0.015(2) 0.019(3) 0.014(3)
C21 0.069(6) 0.050(4) 0.076(4) 0.030(3) 0.043(4) 0.038(4)
Mn1 0.0400(6) 0.0268(4) 0.0332(4) 0.0111(3) 0.0175(4) 0.0140(4)
N1 0.041(3) 0.029(2) 0.035(2) 0.0099(17) 0.015(2) 0.018(2)
N2 0.054(4) 0.044(3) 0.067(3) 0.028(3) 0.036(3) 0.028(3)
N3 0.034(3) 0.034(2) 0.0324(19) 0.0117(17) 0.015(2) 0.014(2)
N4 0.044(3) 0.024(2) 0.0294(19) 0.0059(16) 0.014(2) 0.012(2)
O1 0.044(3) 0.0337(19) 0.0362(17) 0.0128(15) 0.0162(18) 0.016(2)
O2 0.049(3) 0.0290(18) 0.0359(17) 0.0136(14) 0.0199(18) 0.0209(19)
C101 0.044(4) 0.028(3) 0.041(3) 0.007(2) 0.016(3) 0.014(3)
C102 0.052(4) 0.031(3) 0.040(3) 0.008(2) 0.014(3) 0.017(3)
C103 0.040(4) 0.037(3) 0.053(3) 0.014(3) 0.003(3) 0.014(3)
C104 0.047(5) 0.048(4) 0.070(4) 0.024(3) 0.025(4) 0.024(4)
C105 0.042(4) 0.043(3) 0.062(4) 0.021(3) 0.025(3) 0.015(3)
C106 0.041(4) 0.036(3) 0.048(3) 0.013(2) 0.020(3) 0.012(3)
C107 0.040(4) 0.032(3) 0.035(2) 0.006(2) 0.012(2) 0.012(3)
C108 0.036(4) 0.041(3) 0.046(3) 0.017(2) 0.016(3) 0.006(3)
C110 0.062(5) 0.033(3) 0.057(3) 0.017(3) 0.032(3) 0.022(3)
C111 0.054(4) 0.030(3) 0.056(3) 0.013(2) 0.025(3) 0.018(3)
C112 0.059(5) 0.046(3) 0.050(3) 0.017(3) 0.030(3) 0.028(4)
C113 0.048(4) 0.047(3) 0.045(3) 0.018(3) 0.025(3) 0.023(3)
C114 0.040(4) 0.036(3) 0.031(2) 0.011(2) 0.014(2) 0.016(3)
C115 0.049(4) 0.047(3) 0.037(3) 0.019(2) 0.022(3) 0.022(3)
C116 0.067(5) 0.047(4) 0.061(4) 0.019(3) 0.037(4) 0.033(4)
C117 0.071(6) 0.046(4) 0.060(4) 0.016(3) 0.029(4) 0.036(4)
C118 0.068(5) 0.040(3) 0.057(3) 0.014(3) 0.021(4) 0.033(4)
C119 0.060(5) 0.042(3) 0.050(3) 0.023(3) 0.018(3) 0.023(4)
C120 0.049(4) 0.035(3) 0.038(3) 0.011(2) 0.015(3) 0.018(3)
C121 0.083(6) 0.046(4) 0.064(4) 0.027(3) 0.044(4) 0.033(4)
Mn2 0.0435(6) 0.0302(4) 0.0390(4) 0.0133(3) 0.0199(4) 0.0160(4)
N101 0.042(3) 0.031(2) 0.037(2) 0.0097(18) 0.015(2) 0.015(2)
N102 0.064(4) 0.039(3) 0.062(3) 0.027(2) 0.040(3) 0.029(3)
N103 0.044(3) 0.031(2) 0.048(2) 0.0131(19) 0.026(2) 0.012(2)
N104 0.037(3) 0.027(2) 0.038(2) 0.0082(18) 0.014(2) 0.007(2)
O101 0.049(3) 0.035(2) 0.0382(18) 0.0106(16) 0.0197(19) 0.017(2)
O102 0.042(3) 0.0270(18) 0.0476(19) 0.0171(16) 0.0190(19) 0.0140(19)
Cl2 0.0528(11) 0.0389(8) 0.0709(9) 0.0303(7) 0.0382(9) 0.0238(8)
O7 0.061(4) 0.059(3) 0.084(3) 0.042(3) 0.043(3) 0.036(3)
O8 0.052(4) 0.070(3) 0.093(4) 0.042(3) 0.025(3) 0.019(3)
O9 0.090(4) 0.045(3) 0.106(4) 0.043(3) 0.075(4) 0.038(3)
O10 0.083(4) 0.038(2) 0.124(4) 0.048(3) 0.075(4) 0.032(3)
Cl1A 0.094(4) 0.057(2) 0.0447(18) 0.0261(14) 0.040(2) 0.052(2)
O3A 0.078(6) 0.054(5) 0.056(6) 0.027(5) 0.046(5) 0.034(5)
O4A 0.070(6) 0.115(8) 0.056(4) -0.007(5) 0.011(4) 0.044(5)
O5A 0.075(6) 0.057(6) 0.048(4) 0.024(5) 0.041(4) 0.044(5)
O6A 0.191(15) 0.123(9) 0.085(8) 0.074(7) 0.095(9) 0.132(11)
Cl1B 0.054(6) 0.072(7) 0.067(6) 0.036(5) 0.038(5) 0.020(5)
O3B 0.134(18) 0.037(10) 0.056(13) 0.031(10) 0.072(13) 0.046(12)
O4B 0.092(12) 0.17(3) 0.094(15) 0.079(16) 0.023(9) 0.038(15)
O5B 0.081(13) 0.050(11) 0.044(9) 0.017(9) 0.049(9) 0.043(10)
O6B 0.18(3) 0.070(10) 0.109(19) 0.056(10) 0.100(18) 0.087(14)

loop_
_atom_type_symbol
_atom_type_description
_atom_type_scat_dispersion_real
_atom_type_scat_dispersion_imag
_atom_type_scat_source
C C 0.0033 0.0016 'International Tables Vol C Tables 4.2.6.8 and 6.1.1.4'
H H 0.0000 0.0000 'International Tables Vol C Tables 4.2.6.8 and 6.1.1.4'
Mn Mn 0.3368 0.7283 'International Tables Vol C Tables 4.2.6.8 and 6.1.1.4'
N N 0.0061 0.0033 'International Tables Vol C Tables 4.2.6.8 and 6.1.1.4'
O O 0.0106 0.0060 'International Tables Vol C Tables 4.2.6.8 and 6.1.1.4'
Cl Cl 0.1484 0.1585 'International Tables Vol C Tables 4.2.6.8 and 6.1.1.4'

loop_
_geom_angle_atom_site_label_1
_geom_angle_atom_site_label_2
_geom_angle_atom_site_label_3
_geom_angle
_geom_angle_site_symmetry_1
_geom_angle_site_symmetry_3
O1 C1 C2 118.8(6) . .
O1 C1 C6 121.7(5) . .
C2 C1 C6 119.4(5) . .
C3 C2 C1 120.6(7) . .
C3 C2 H2 119.7 . .
C1 C2 H2 119.7 . .
C2 C3 C4 120.5(6) . .
C2 C3 H3 119.7 . .
C4 C3 H3 119.7 . .
C5 C4 C3 119.5(6) . .
C5 C4 H4 120.2 . .
C3 C4 H4 120.2 . .
C4 C5 C6 121.7(7) . .
C4 C5 H5 119.1 . .
C6 C5 H5 119.1 . .
C1 C6 C5 118.2(5) . .
C1 C6 C7 122.3(5) . .
C5 C6 C7 119.6(6) . .
N4 C7 C6 118.8(5) . .
N4 C7 C8 119.9(5) . .
C6 C7 C8 121.3(4) . .
C7 C8 H8A 109.5 . .
C7 C8 H8B 109.5 . .
H8A C8 H8B 109.5 . .
C7 C8 H8C 109.5 . .
H8A C8 H8C 109.5 . .
H8B C8 H8C 109.5 . .
N3 C10 C11 122.6(6) . .
N3 C10 H10 118.7 . .
C11 C10 H10 118.7 . .
C12 C11 C10 118.5(5) . .
C12 C11 H11 120.7 . .
C10 C11 H11 120.7 . .
C11 C12 C13 119.7(6) . .
C11 C12 H12 120.2 . .
C13 C12 H12 120.2 . .
C12 C13 C14 119.4(6) . .
C12 C13 H13 120.3 . .
C14 C13 H13 120.3 . .
N3 C14 C13 120.6(5) . .
N3 C14 C15 118.0(5) . .
C13 C14 C15 121.4(5) . .
N2 C15 C14 112.2(4) . .
N2 C15 H15A 109.2 . .
C14 C15 H15A 109.2 . .
N2 C15 H15B 109.2 . .
C14 C15 H15B 109.2 . .
H15A C15 H15B 107.9 . .
N1 C16 C17 124.2(6) . .
N1 C16 H16 117.9 . .
C17 C16 H16 117.9 . .
C18 C17 C16 117.3(6) . .
C18 C17 H17 121.4 . .
C16 C17 H17 121.4 . .
C19 C18 C17 119.6(5) . .
C19 C18 H18 120.2 . .
C17 C18 H18 120.2 . .
C18 C19 C20 119.6(6) . .
C18 C19 H19 120.2 . .
C20 C19 H19 120.2 . .
N1 C20 C19 121.4(6) . .
N1 C20 C21 116.4(5) . .
C19 C20 C21 122.0(5) . .
N2 C21 C20 111.7(5) . .
N2 C21 H21A 109.3 . .
C20 C21 H21A 109.3 . .
N2 C21 H21B 109.3 . .
C20 C21 H21B 109.3 . .
H21A C21 H21B 107.9 . .
O1 Mn1 O2 175.41(14) . .
O1 Mn1 N4 87.06(16) . .
O2 Mn1 N4 94.35(16) . .
O1 Mn1 N2 86.76(19) . .
O2 Mn1 N2 91.79(18) . .
N4 Mn1 N2 173.81(19) . .
O1 Mn1 N3 92.35(16) . .
O2 Mn1 N3 91.55(15) . .
N4 Mn1 N3 103.97(16) . .
N2 Mn1 N3 76.60(17) . .
O1 Mn1 N1 90.67(15) . .
O2 Mn1 N1 84.75(15) . .
N4 Mn1 N1 104.91(17) . .
N2 Mn1 N1 74.87(18) . .
N3 Mn1 N1 151.08(17) . .
C16 N1 C20 117.8(4) . .
C16 N1 Mn1 127.7(3) . .
C20 N1 Mn1 114.5(4) . .
C21 N2 C15 115.9(4) . .
C21 N2 Mn1 113.8(4) . .
C15 N2 Mn1 115.2(3) . .
C10 N3 C14 119.3(5) . .
C10 N3 Mn1 125.1(4) . .
C14 N3 Mn1 115.6(3) . .
C7 N4 O2 115.4(4) . 2_766
C7 N4 Mn1 125.1(4) . .
O2 N4 Mn1 118.4(3) 2_766 .
C1 O1 Mn1 118.1(4) . .
N4 O2 Mn1 123.9(2) 2_766 .
O101 C101 C102 118.6(5) . .
O101 C101 C106 121.8(5) . .
C102 C101 C106 119.6(6) . .
C101 C102 C103 120.7(6) . .
C101 C102 H102 119.7 . .
C103 C102 H102 119.7 . .
C104 C103 C102 119.3(6) . .
C104 C103 H103 120.4 . .
C102 C103 H103 120.4 . .
C105 C104 C103 121.9(7) . .
C105 C104 H104 119.0 . .
C103 C104 H104 119.0 . .
C104 C105 C106 120.1(6) . .
C104 C105 H105 119.9 . .
C106 C105 H105 119.9 . .
C105 C106 C101 118.2(5) . .
C105 C106 C107 120.3(5) . .
C101 C106 C107 121.4(6) . .
N104 C107 C106 120.1(5) . .
N104 C107 C108 119.8(5) . .
C106 C107 C108 120.1(6) . .
C107 C108 H10A 109.5 . .
C107 C108 H10B 109.5 . .
H10A C108 H10B 109.5 . .
C107 C108 H10C 109.5 . .
H10A C108 H10C 109.5 . .
H10B C108 H10C 109.5 . .
N103 C110 C111 121.2(6) . .
N103 C110 H110 119.4 . .
C111 C110 H110 119.4 . .
C112 C111 C110 119.2(5) . .
C112 C111 H111 120.4 . .
C110 C111 H111 120.4 . .
C113 C112 C111 119.7(5) . .
C113 C112 H112 120.2 . .
C111 C112 H112 120.2 . .
C112 C113 C114 119.9(5) . .
C112 C113 H113 120.1 . .
C114 C113 H113 120.1 . .
N103 C114 C113 120.8(5) . .
N103 C114 C115 116.7(5) . .
C113 C114 C115 122.5(5) . .
N102 C115 C114 114.3(5) . .
N102 C115 H11A 108.7 . .
C114 C115 H11A 108.7 . .
N102 C115 H11B 108.7 . .
C114 C115 H11B 108.7 . .
H11A C115 H11B 107.6 . .
N101 C116 C117 121.5(6) . .
N101 C116 H116 119.3 . .
C117 C116 H116 119.3 . .
C118 C117 C116 119.2(6) . .
C118 C117 H117 120.4 . .
C116 C117 H117 120.4 . .
C117 C118 C119 119.2(5) . .
C117 C118 H118 120.4 . .
C119 C118 H118 120.4 . .
C118 C119 C120 118.8(6) . .
C118 C119 H119 120.6 . .
C120 C119 H119 120.6 . .
N101 C120 C119 122.5(5) . .
N101 C120 C121 117.0(5) . .
C119 C120 C121 120.3(6) . .
N102 C121 C120 112.1(5) . .
N102 C121 H12A 109.2 . .
C120 C121 H12A 109.2 . .
N102 C121 H12B 109.2 . .
C120 C121 H12B 109.2 . .
H12A C121 H12B 107.9 . .
O101 Mn2 O102 175.35(15) . .
O101 Mn2 N104 87.54(18) . .
O102 Mn2 N104 93.42(17) . .
O101 Mn2 N102 85.9(2) . .
O102 Mn2 N102 93.2(2) . .
N104 Mn2 N102 173.4(2) . .
O101 Mn2 N103 92.33(18) . .
O102 Mn2 N103 91.90(18) . .
N104 Mn2 N103 102.51(17) . .
N102 Mn2 N103 76.62(16) . .
O101 Mn2 N101 91.21(17) . .
O102 Mn2 N101 84.15(16) . .
N104 Mn2 N101 106.89(17) . .
N102 Mn2 N101 74.44(16) . .
N103 Mn2 N101 150.50(18) . .
C120 N101 C116 118.6(5) . .
C120 N101 Mn2 114.4(4) . .
C116 N101 Mn2 126.9(4) . .
C121 N102 C115 116.7(5) . .
C121 N102 Mn2 113.9(3) . .
C115 N102 Mn2 114.5(3) . .
C114 N103 C110 119.3(5) . .
C114 N103 Mn2 115.7(3) . .
C110 N103 Mn2 124.7(4) . .
C107 N104 O102 115.9(4) . 2_675
C107 N104 Mn2 124.9(4) . .
O102 N104 Mn2 118.0(4) 2_675 .
C101 O101 Mn2 120.7(3) . .
N104 O102 Mn2 126.0(3) 2_675 .
O7 Cl2 O8 108.9(3) . .
O7 Cl2 O10 110.8(3) . .
O8 Cl2 O10 107.7(3) . .
O7 Cl2 O9 109.2(3) . .
O8 Cl2 O9 109.8(3) . .
O10 Cl2 O9 110.4(3) . .
O6A Cl1A O5A 108.0(7) . .
O6A Cl1A O4A 107.2(8) . .
O5A Cl1A O4A 108.7(8) . .
O6A Cl1A O3A 114.0(8) . .
O5A Cl1A O3A 108.7(7) . .
O4A Cl1A O3A 110.2(7) . .
O5B Cl1B O6B 113.9(16) . .
O5B Cl1B O4B 113.9(17) . .
O6B Cl1B O4B 110.1(17) . .
O5B Cl1B O3B 108.9(14) . .
O6B Cl1B O3B 108.5(15) . .
O4B Cl1B O3B 100.7(15) . .
O201 C201 H20A 109.5 . .
O201 C201 H20B 109.5 . .
H20A C201 H20B 109.5 . .
O201 C201 H20C 109.5 . .
H20A C201 H20C 109.5 . .
H20B C201 H20C 109.5 . .
C201 O201 H201 109.5 . .
O202 C202 H20D 109.5 . .
O202 C202 H20E 109.5 . .
H20D C202 H20E 109.5 . .
O202 C202 H20F 109.5 . .
H20D C202 H20F 109.5 . .
H20E C202 H20F 109.5 . .
C202 O202 H202 109.5 . .

loop_
_geom_bond_atom_site_label_1
_geom_bond_atom_site_label_2
_geom_bond_distance
_geom_bond_site_symmetry_2
C1 O1 1.350(6) .
C1 C2 1.393(8) .
C1 C6 1.402(8) .
C2 C3 1.377(8) .
C2 H2 0.9500 .
C3 C4 1.384(10) .
C3 H3 0.9500 .
C4 C5 1.357(9) .
C4 H4 0.9500 .
C5 C6 1.413(7) .
C5 H5 0.9500 .
C6 C7 1.463(8) .
C7 N4 1.312(6) .
C7 C8 1.500(8) .
C8 H8A 0.9800 .
C8 H8B 0.9800 .
C8 H8C 0.9800 .
C10 N3 1.325(7) .
C10 C11 1.377(8) .
C10 H10 0.9500 .
C11 C12 1.366(9) .
C11 H11 0.9500 .
C12 C13 1.376(9) .
C12 H12 0.9500 .
C13 C14 1.381(8) .
C13 H13 0.9500 .
C14 N3 1.355(7) .
C14 C15 1.499(7) .
C15 N2 1.466(7) .
C15 H15A 0.9900 .
C15 H15B 0.9900 .
C16 N1 1.325(7) .
C16 C17 1.379(7) .
C16 H16 0.9500 .
C17 C18 1.372(9) .
C17 H17 0.9500 .
C18 C19 1.364(10) .
C18 H18 0.9500 .
C19 C20 1.381(8) .
C19 H19 0.9500 .
C20 N1 1.341(7) .
C20 C21 1.504(9) .
C21 N2 1.439(8) .
C21 H21A 0.9900 .
C21 H21B 0.9900 .
Mn1 O1 1.870(4) .
Mn1 O2 1.898(4) .
Mn1 N4 2.024(5) .
Mn1 N2 2.157(5) .
Mn1 N3 2.199(4) .
Mn1 N1 2.265(4) .
N4 O2 1.377(5) 2_766
O2 N4 1.377(5) 2_766
C101 O101 1.324(7) .
C101 C102 1.388(8) .
C101 C106 1.420(8) .
C102 C103 1.392(9) .
C102 H102 0.9500 .
C103 C104 1.376(9) .
C103 H103 0.9500 .
C104 C105 1.360(9) .
C104 H104 0.9500 .
C105 C106 1.418(9) .
C105 H105 0.9500 .
C106 C107 1.459(8) .
C107 N104 1.303(8) .
C107 C108 1.506(8) .
C108 H10A 0.9800 .
C108 H10B 0.9800 .
C108 H10C 0.9800 .
C110 N103 1.352(7) .
C110 C111 1.386(8) .
C110 H110 0.9500 .
C111 C112 1.374(9) .
C111 H111 0.9500 .
C112 C113 1.349(8) .
C112 H112 0.9500 .
C113 C114 1.398(7) .
C113 H113 0.9500 .
C114 N103 1.341(7) .
C114 C115 1.498(7) .
C115 N102 1.453(7) .
C115 H11A 0.9900 .
C115 H11B 0.9900 .
C116 N101 1.359(7) .
C116 C117 1.393(8) .
C116 H116 0.9500 .
C117 C118 1.369(10) .
C117 H117 0.9500 .
C118 C119 1.376(9) .
C118 H118 0.9500 .
C119 C120 1.401(8) .
C119 H119 0.9500 .
C120 N101 1.315(7) .
C120 C121 1.494(8) .
C121 N102 1.436(8) .
C121 H12A 0.9900 .
C121 H12B 0.9900 .
Mn2 O101 1.864(4) .
Mn2 O102 1.890(4) .
Mn2 N104 2.020(5) .
Mn2 N102 2.148(5) .
Mn2 N103 2.209(4) .
Mn2 N101 2.279(4) .
N104 O102 1.364(6) 2_675
O102 N104 1.364(6) 2_675
Cl2 O7 1.416(5) .
Cl2 O8 1.426(6) .
Cl2 O10 1.429(4) .
Cl2 O9 1.440(4) .
Cl1A O6A 1.419(8) .
Cl1A O5A 1.431(7) .
Cl1A O4A 1.438(9) .
Cl1A O3A 1.449(8) .
Cl1B O5B 1.407(13) .
Cl1B O6B 1.411(14) .
Cl1B O4B 1.429(15) .
Cl1B O3B 1.467(13) .
C201 O201 1.461(11) .
C201 H20A 0.9800 .
C201 H20B 0.9800 .
C201 H20C 0.9800 .
O201 H201 0.8400 .
C202 O202 1.519(16) .
C202 H20D 0.9800 .
C202 H20E 0.9800 .
C202 H20F 0.9800 .
O202 H202 0.8400 .

loop_
_geom_hbond_atom_site_label_D
_geom_hbond_atom_site_label_H
_geom_hbond_atom_site_label_A
_geom_hbond_distance_DH
_geom_hbond_distance_HA
_geom_hbond_distance_DA
_geom_hbond_angle_DHA
_geom_hbond_site_symmetry_A
O201 H201 O202 0.84 1.73 2.56(2) 168.2 .
C202 H20D O4A 0.98 2.60 3.20(3) 119.6 2_565
O202 H202 O4B 0.84 2.35 3.10(4) 149.8 2_565
C11 H11 O9 0.95 2.61 3.531(7) 163.1 2_656
C13 H13 O6B 0.95 2.63 3.21(3) 120.1 2_666
C15 H15A O5A 0.99 2.52 3.402(15) 148.9 .
C15 H15A O5B 0.99 2.39 3.30(3) 151.7 .
C15 H15B O5A 0.99 2.42 3.250(12) 141.4 2_666
C17 H17 O8 0.95 2.52 3.346(9) 144.8 1_665
C19 H19 O9 0.95 2.48 3.285(7) 142.5 2_666
C19 H19 O10 0.95 2.53 3.359(8) 146.3 2_666
C102 H102 O9 0.95 2.65 3.448(8) 141.4 2_666
C110 H110 O102 0.95 2.65 3.326(7) 128.1 2_675
C111 H111 O3A 0.95 2.48 3.360(14) 154.6 1_565
C111 H111 O3B 0.95 2.53 3.45(3) 163.7 1_565
C113 H113 O8 0.95 2.55 3.452(8) 159.1 1_565
C115 H11A O7 0.99 2.52 3.317(7) 137.0 2_666
C115 H11B O201 0.99 2.45 3.411(14) 162.7 .
C119 H119 O3A 0.95 2.52 3.347(14) 145.5 .
C119 H119 O3B 0.95 2.49 3.28(3) 140.3 .
C119 H119 O6B 0.95 2.47 3.37(3) 158.6 .
C121 H12A O201 0.99 2.58 3.414(15) 141.5 .
C201 H20C O6A 0.98 2.43 3.366(15) 160.5 .
C201 H20C O6B 0.98 2.64 3.61(3) 173.9 .
O201 H201 O202 0.84 1.73 2.56(2) 168.2 .
C202 H20D O4A 0.98 2.60 3.20(3) 119.6 2_565
O202 H202 O4B 0.84 2.35 3.10(4) 149.8 2_565
